data_9002796
loop_
_publ_author_name
'Comodi, P.'
'Montagnoli, M.'
'Zanazzi, P. F.'
'Ballaran, T. B.'

_publ_section_title
;
 Isothermal compression of staurolite: A single-crystal study
 Sample: P = 2.48 GPa
;
_journal_name_full 'American Mineralogist'
_journal_page_first 1164
_journal_page_last 1171
_journal_volume 87
_journal_year 2002
_chemical_formula_sum 'Al4.87 Fe1.72 Li0.06 Mg0.21 Mn0.02 O12 Si1.88 Zn0.02'
_chemical_name_mineral Staurolite
_space_group_IT_number 63
_symmetry_space_group_name_Hall '-C 2c 2c'
_symmetry_space_group_name_H-M 'C c m m'
_cell_angle_alpha 90
_cell_angle_beta 90
_cell_angle_gamma 90
_cell_length_a 7.848
_cell_length_b 16.580
_cell_length_c 5.641
_cell_formula_units_Z 4
_cell_volume 734.006
_database_code_amcsd 0002885
_diffrn_ambient_pressure 2.48e+06
_exptl_crystal_density_diffrn 4.345
_cod_original_formula_sum 'Si1.88 Al4.87 Fe1.72 Li.06 Zn.02 Mn.02 Mg.21 O12'
_cod_database_code 9002796

loop_
_space_group_symop_operation_xyz
x,y,z
1/2+x,1/2+y,z
-x,y,1/2+z
1/2-x,1/2+y,1/2+z
x,-y,1/2-z
1/2+x,1/2-y,1/2-z
x,-y,z
1/2+x,1/2-y,z
-x,y,-z
1/2-x,1/2+y,-z
x,y,1/2-z
1/2+x,1/2+y,1/2-z
-x,-y,1/2+z
1/2-x,1/2-y,1/2+z
-x,-y,-z
1/2-x,1/2-y,-z

loop_
_atom_site_label
_atom_site_fract_x
_atom_site_fract_y
_atom_site_fract_z
_atom_site_occupancy
_atom_site_U_iso_or_equiv
SiT1 0.13330 0.16650 0.25000 0.94000 0.00610
AlT1 0.13330 0.16650 0.25000 0.06000 0.00610
FeT2 0.39270 0.00000 0.25000 0.84000 0.02100
LiT2 0.39270 0.00000 0.25000 0.03000 0.02100
ZnT2 0.39270 0.00000 0.25000 0.01000 0.02100
MnT2 0.39270 0.00000 0.25000 0.01000 0.02100
AlM1 0.50000 0.17550 0.00000 0.97000 0.00470
FeM1 0.50000 0.17550 0.00000 0.01000 0.00470
MgM1 0.50000 0.17550 0.00000 0.02000 0.00470
AlM2 0.26360 0.40990 0.25000 0.97000 0.00700
FeM2 0.26360 0.40990 0.25000 0.01000 0.00700
MgM2 0.26360 0.40990 0.25000 0.02000 0.00700
AlM3 0.00000 0.00000 0.00000 0.87000 0.00800
MgM3 0.00000 0.00000 0.00000 0.13000 0.00800
FeM4 0.50000 0.00000 0.00000 0.84000 0.00100
ZnM4 0.50000 0.00000 0.00000 0.01000 0.00100
LiM4 0.50000 0.00000 0.00000 0.03000 0.00100
MnM4 0.50000 0.00000 0.00000 0.01000 0.00100
O1 0.23420 0.00000 0.96600 1.00000 0.00900
O2 0.25440 0.16230 0.01500 1.00000 0.00500
O3 0.00210 0.08920 0.25000 1.00000 0.00500
O4 0.02190 0.24890 0.25000 1.00000 0.00400
O5 0.52630 0.10100 0.25000 1.00000 0.00600

loop_
_cod_related_entry_id
_cod_related_entry_database
_cod_related_entry_code
1 AMCSD 0002885
